data_7038670
loop_
_publ_author_name
'Wang, Xiaoping'
'Li, Jiancheng'
'Chen, Shimin'
'Liu, Weiping'
'Ye, Qingsong'
'Zhu, Hongping'

_publ_section_title
;
 Aryl(silyl)amino group stabilized hydridosilanediols: synthesis and
 characterization and use for preparation of alumino(hydrido)siloxanes.
;
_journal_issue 15
_journal_name_full 'Dalton transactions (Cambridge, England : 2003)'
_journal_page_first 6709
_journal_page_last 6717
_journal_paper_doi 10.1039/c6dt00059b
_journal_volume 45
_journal_year 2016
_chemical_formula_sum 'C56 H92 Al2 N2 O6 Si4'
_chemical_formula_weight 1055.64
_chemical_name_systematic
; 
 ? 
;
_space_group_IT_number 9
_symmetry_cell_setting monoclinic
_symmetry_space_group_name_Hall 'C -2yc'
_symmetry_space_group_name_H-M 'C 1 c 1'
_atom_sites_solution_hydrogens geom
_atom_sites_solution_primary direct
_atom_sites_solution_secondary difmap
_audit_block_doi 10.5517/cc1kf527
_audit_creation_method SHELXL-97
_audit_update_record
;
2015-12-15 deposited with the CCDC.
2016-03-01 downloaded from the CCDC.
;
_cell_angle_alpha 90.00
_cell_angle_beta 98.582(7)
_cell_angle_gamma 90.00
_cell_formula_units_Z 4
_cell_length_a 27.6137(17)
_cell_length_b 9.4580(7)
_cell_length_c 23.5911(17)
_cell_measurement_reflns_used 1537
_cell_measurement_temperature 173(2)
_cell_measurement_theta_max 20.7140
_cell_measurement_theta_min 3.3790
_cell_volume 6092.3(7)
_computing_cell_refinement CrysAlisPro
_computing_data_collection CrysAlisPro
_computing_data_reduction CrysAlisPro
_computing_molecular_graphics 'Bruker SHELXTL'
_computing_publication_material 'Bruker SHELXTL'
_computing_structure_refinement 'SHELXL-97 (Sheldrick, 1997)'
_computing_structure_solution 'SHELXS-97 (Sheldrick, 1990)'
_diffrn_ambient_temperature 173(2)
_diffrn_detector_area_resol_mean 16.1903
_diffrn_measured_fraction_theta_full 0.999
_diffrn_measured_fraction_theta_max 0.999
_diffrn_measurement_device_type 'Xcalibur, Sapphire3, Gemini ultra'
_diffrn_measurement_method 'phi and omega scans'
_diffrn_radiation_monochromator graphite
_diffrn_radiation_source 'Enhanced (Mo) X-ray Source'
_diffrn_radiation_type MoK\a
_diffrn_radiation_wavelength 0.71073
_diffrn_reflns_av_R_equivalents 0.0632
_diffrn_reflns_av_sigmaI/netI 0.0994
_diffrn_reflns_limit_h_max 18
_diffrn_reflns_limit_h_min -34
_diffrn_reflns_limit_k_max 11
_diffrn_reflns_limit_k_min -11
_diffrn_reflns_limit_l_max 29
_diffrn_reflns_limit_l_min -29
_diffrn_reflns_number 12847
_diffrn_reflns_theta_full 26.00
_diffrn_reflns_theta_max 26.00
_diffrn_reflns_theta_min 2.94
_exptl_absorpt_coefficient_mu 0.173
_exptl_absorpt_correction_T_max 0.9829
_exptl_absorpt_correction_T_min 0.9500
_exptl_absorpt_correction_type multi-scan
_exptl_absorpt_process_details empirical
_exptl_crystal_colour colorless
_exptl_crystal_density_diffrn 1.151
_exptl_crystal_density_meas ?
_exptl_crystal_density_method 'not measured'
_exptl_crystal_description block
_exptl_crystal_F_000 2288
_exptl_crystal_size_max 0.30
_exptl_crystal_size_mid 0.20
_exptl_crystal_size_min 0.10
_refine_diff_density_max 0.653
_refine_diff_density_min -0.394
_refine_diff_density_rms 0.075
_refine_ls_abs_structure_details 'Flack H D (1983), Acta Cryst. A39, 876-881'
_refine_ls_abs_structure_Flack -0.1(3)
_refine_ls_extinction_method none
_refine_ls_goodness_of_fit_ref 1.022
_refine_ls_hydrogen_treatment mixed
_refine_ls_matrix_type full
_refine_ls_number_parameters 599
_refine_ls_number_reflns 7358
_refine_ls_number_restraints 242
_refine_ls_restrained_S_all 1.014
_refine_ls_R_factor_all 0.1296
_refine_ls_R_factor_gt 0.0873
_refine_ls_shift/su_max 0.028
_refine_ls_shift/su_mean 0.005
_refine_ls_structure_factor_coef Fsqd
_refine_ls_weighting_details 'calc w=1/[\s^2^(Fo^2^)+(0.0992P)^2^+11.8508P] where P=(Fo^2^+2Fc^2^)/3'
_refine_ls_weighting_scheme calc
_refine_ls_wR_factor_gt 0.1988
_refine_ls_wR_factor_ref 0.2265
_reflns_number_gt 4775
_reflns_number_total 7358
_reflns_threshold_expression >2sigma(I)
_cod_data_source_file c6dt00059b2.cif
_cod_data_source_block compound_9
_cod_depositor_comments
;
The following automatic conversions were performed:

'_symmetry_cell_setting' value 'Monoclinic' changed to 'monoclinic'
according to
/usr/data/users/saulius/crontab/automatic-downloads/rss-feeds/RSC/lib/dictionaries/cif_core.dic
dictionary named 'cif_core.dic' version 2.4.2 from 2011-04-26.

'_exptl_crystal_density_meas' value 'not measured' was changed to '?'
- the value is perceived as not measured.

Automatic conversion script
Id: cif_fix_values 4268 2015-11-12 08:31:59Z antanas 

 Adding full bibliography for 7038667--7038671.cif.
;
_cod_original_sg_symbol_H-M Cc
_cod_database_code 7038670

loop_
_symmetry_equiv_pos_as_xyz
'x, y, z'
'x, -y, z+1/2'
'x+1/2, y+1/2, z'
'x+1/2, -y+1/2, z+1/2'

loop_
_atom_site_label
_atom_site_type_symbol
_atom_site_fract_x
_atom_site_fract_y
_atom_site_fract_z
_atom_site_U_iso_or_equiv
_atom_site_adp_type
_atom_site_occupancy
_atom_site_symmetry_multiplicity
_atom_site_calc_flag
_atom_site_refinement_flags
Al1 Al 0.34670(11) -0.0714(3) 0.19762(13) 0.0308(7) Uani 1 1 d .
Al2 Al 0.26277(11) 0.0723(3) 0.33397(14) 0.0315(8) Uani 1 1 d .
Si1 Si 0.25355(10) 0.1404(3) 0.20160(12) 0.0275(6) Uani 1 1 d D
H1 H 0.261(3) 0.277(4) 0.178(3) 0.033 Uiso 1 1 d D
Si2 Si 0.20569(15) 0.1157(5) 0.07869(15) 0.0626(12) Uani 1 1 d .
Si3 Si 0.35656(12) -0.1337(4) 0.33194(15) 0.0489(9) Uani 1 1 d D
H3 H 0.352(4) -0.287(3) 0.331(4) 0.059 Uiso 1 1 d D
Si4 Si 0.40535(13) -0.1086(5) 0.45541(15) 0.0600(12) Uani 1 1 d .
O1 O 0.3006(3) 0.0495(9) 0.1878(3) 0.044(2) Uani 1 1 d .
O2 O 0.2418(3) 0.1169(7) 0.2664(3) 0.0311(17) Uani 1 1 d .
O3 O 0.3080(2) -0.0548(7) 0.3413(3) 0.0347(18) Uani 1 1 d .
O4 O 0.3697(2) -0.1086(7) 0.2701(3) 0.0336(17) Uani 1 1 d .
O5 O 0.3996(2) 0.0426(8) 0.1810(3) 0.0375(18) Uani 1 1 d .
O6 O 0.2099(2) -0.0312(7) 0.3535(3) 0.0318(17) Uani 1 1 d .
N1 N 0.2049(4) 0.0890(11) 0.1504(4) 0.044(3) Uani 1 1 d .
N2 N 0.4079(3) -0.0887(9) 0.3817(4) 0.030(2) Uani 1 1 d .
C1 C 0.3353(4) -0.2189(14) 0.1356(5) 0.053(3) Uani 1 1 d D
H1A H 0.3017 -0.2570 0.1345 0.063 Uiso 1 1 calc R
H1B H 0.3366 -0.1723 0.0983 0.063 Uiso 1 1 calc R
C2 C 0.3710(6) -0.3421(14) 0.1417(6) 0.072(2) Uani 1 1 d DU
H2A H 0.4060 -0.3127 0.1518 0.086 Uiso 1 1 calc R
C3 C 0.3594(5) -0.4205(14) 0.0810(6) 0.079(2) Uani 1 1 d DU
H3A H 0.3575 -0.3505 0.0501 0.119 Uiso 1 1 calc R
H3B H 0.3280 -0.4704 0.0785 0.119 Uiso 1 1 calc R
H3C H 0.3855 -0.4885 0.0772 0.119 Uiso 1 1 calc R
C4 C 0.3523(5) -0.4378(14) 0.1885(6) 0.0747(19) Uani 1 1 d DU
H4A H 0.3531 -0.3838 0.2241 0.112 Uiso 1 1 calc R
H4B H 0.3735 -0.5210 0.1956 0.112 Uiso 1 1 calc R
H4C H 0.3187 -0.4682 0.1749 0.112 Uiso 1 1 calc R
C5 C 0.3995(4) 0.1746(9) 0.1499(6) 0.044(3) Uani 1 1 d U
H5A H 0.3747 0.2401 0.1613 0.053 Uiso 1 1 calc R
H5B H 0.3920 0.1578 0.1081 0.053 Uiso 1 1 calc R
C6 C 0.4487(5) 0.2334(12) 0.1649(7) 0.064(4) Uani 1 1 d U
H6A H 0.4522 0.2858 0.2016 0.077 Uiso 1 1 calc R
H6B H 0.4574 0.2962 0.1344 0.077 Uiso 1 1 calc R
C7 C 0.4796(5) 0.0964(11) 0.1701(6) 0.045(3) Uani 1 1 d U
H7A H 0.4832 0.0594 0.1316 0.054 Uiso 1 1 calc R
H7B H 0.5127 0.1144 0.1916 0.054 Uiso 1 1 calc R
C8 C 0.4531(3) -0.0033(11) 0.2007(5) 0.035(2) Uani 1 1 d U
H8A H 0.4622 0.0063 0.2427 0.042 Uiso 1 1 calc R
H8B H 0.4587 -0.1020 0.1893 0.042 Uiso 1 1 calc R
C11 C 0.1602(2) 0.0256(7) 0.1682(3) 0.035(2) Uani 1 1 d GU
C12 C 0.1208(3) 0.1094(6) 0.1776(3) 0.046(3) Uani 1 1 d GU
C13 C 0.0798(2) 0.0479(7) 0.1952(4) 0.039(2) Uani 1 1 d GU
H13A H 0.0529 0.1052 0.2016 0.047 Uiso 1 1 calc R
C14 C 0.0782(2) -0.0975(8) 0.2035(4) 0.048(3) Uani 1 1 d GU
H14A H 0.0502 -0.1395 0.2155 0.057 Uiso 1 1 calc R
C15 C 0.1176(3) -0.1813(6) 0.1941(4) 0.047(3) Uani 1 1 d GU
H15A H 0.1165 -0.2806 0.1997 0.057 Uiso 1 1 calc R
C16 C 0.1586(2) -0.1197(7) 0.1765(3) 0.040(2) Uani 1 1 d GU
C21 C 0.2165(4) -0.0385(13) 0.0401(5) 0.074(2) Uani 1 1 d U
H21A H 0.1899 -0.1063 0.0417 0.111 Uiso 1 1 calc R
H21B H 0.2477 -0.0811 0.0571 0.111 Uiso 1 1 calc R
H21C H 0.2180 -0.0137 0.0000 0.111 Uiso 1 1 calc R
C22 C 0.2597(4) 0.2491(12) 0.0739(5) 0.069(2) Uani 1 1 d U
H22A H 0.2905 0.2079 0.0927 0.103 Uiso 1 1 calc R
H22B H 0.2534 0.3377 0.0931 0.103 Uiso 1 1 calc R
H22C H 0.2621 0.2681 0.0336 0.103 Uiso 1 1 calc R
C23 C 0.1521(2) 0.2156(8) 0.0399(3) 0.040(2) Uani 1 1 d GU
C24 C 0.1544(2) 0.3601(7) 0.0301(3) 0.040(2) Uani 1 1 d GU
H24A H 0.1828 0.4121 0.0455 0.048 Uiso 1 1 calc R
C25 C 0.1153(3) 0.4287(7) -0.0025(4) 0.063(3) Uani 1 1 d GU
H25A H 0.1169 0.5275 -0.0092 0.075 Uiso 1 1 calc R
C26 C 0.0738(3) 0.3528(10) -0.0251(3) 0.074(3) Uani 1 1 d GU
H26A H 0.0470 0.3996 -0.0474 0.088 Uiso 1 1 calc R
C27 C 0.0714(2) 0.2082(10) -0.0152(4) 0.072(3) Uani 1 1 d GU
H27A H 0.0431 0.1563 -0.0307 0.087 Uiso 1 1 calc R
C28 C 0.1106(3) 0.1396(7) 0.0173(4) 0.055(3) Uani 1 1 d GU
H28A H 0.1090 0.0408 0.0241 0.066 Uiso 1 1 calc R
C31 C 0.2680(5) 0.2165(11) 0.3918(6) 0.059(3) Uani 1 1 d DU
H31A H 0.2625 0.1681 0.4275 0.071 Uiso 1 1 calc R
H31B H 0.3029 0.2458 0.3979 0.071 Uiso 1 1 calc R
C32 C 0.2399(6) 0.3470(11) 0.3898(7) 0.074(3) Uani 1 1 d DU
H32A H 0.2054 0.3126 0.3806 0.088 Uiso 1 1 calc R
C33 C 0.2384(5) 0.4352(13) 0.4423(6) 0.077(2) Uani 1 1 d DU
H33A H 0.2339 0.3736 0.4746 0.115 Uiso 1 1 calc R
H33B H 0.2110 0.5020 0.4352 0.115 Uiso 1 1 calc R
H33C H 0.2692 0.4875 0.4515 0.115 Uiso 1 1 calc R
C34 C 0.2439(5) 0.4477(14) 0.3419(6) 0.077(2) Uani 1 1 d DU
H34A H 0.2275 0.4073 0.3058 0.115 Uiso 1 1 calc R
H34B H 0.2785 0.4643 0.3392 0.115 Uiso 1 1 calc R
H34C H 0.2282 0.5374 0.3492 0.115 Uiso 1 1 calc R
C35 C 0.2125(4) -0.1693(14) 0.3817(5) 0.051(3) Uani 1 1 d U
H35A H 0.2236 -0.1600 0.4234 0.061 Uiso 1 1 calc R
H35B H 0.2350 -0.2334 0.3651 0.061 Uiso 1 1 calc R
C36 C 0.1599(4) -0.2234(12) 0.3697(6) 0.050(3) Uani 1 1 d U
H36A H 0.1549 -0.2808 0.3343 0.060 Uiso 1 1 calc R
H36B H 0.1524 -0.2826 0.4019 0.060 Uiso 1 1 calc R
C37 C 0.1284(4) -0.0989(12) 0.3632(6) 0.051(3) Uani 1 1 d U
H37A H 0.1210 -0.0649 0.4007 0.061 Uiso 1 1 calc R
H37B H 0.0974 -0.1174 0.3374 0.061 Uiso 1 1 calc R
C38 C 0.1616(4) 0.0074(13) 0.3362(6) 0.044(3) Uani 1 1 d U
H38A H 0.1539 0.0045 0.2939 0.052 Uiso 1 1 calc R
H38B H 0.1559 0.1047 0.3492 0.052 Uiso 1 1 calc R
C41 C 0.4498(2) -0.0238(7) 0.3631(3) 0.033(2) Uani 1 1 d GU
C42 C 0.4516(2) 0.1216(6) 0.3553(4) 0.039(2) Uani 1 1 d GU
C43 C 0.4925(3) 0.1830(6) 0.3373(4) 0.047(3) Uani 1 1 d GU
H43A H 0.4937 0.2824 0.3320 0.056 Uiso 1 1 calc R
C44 C 0.5315(2) 0.0988(8) 0.3271(4) 0.052(3) Uani 1 1 d GU
H44A H 0.5594 0.1407 0.3148 0.062 Uiso 1 1 calc R
C45 C 0.5297(2) -0.0467(8) 0.3348(4) 0.052(3) Uani 1 1 d GU
H45A H 0.5564 -0.1042 0.3278 0.062 Uiso 1 1 calc R
C46 C 0.4889(2) -0.1080(5) 0.3529(3) 0.030(2) Uani 1 1 d GU
C51 C 0.4167(4) 0.0780(12) 0.4939(5) 0.072(2) Uani 1 1 d U
H51A H 0.3901 0.1428 0.4791 0.108 Uiso 1 1 calc R
H51B H 0.4480 0.1170 0.4862 0.108 Uiso 1 1 calc R
H51C H 0.4177 0.0662 0.5353 0.108 Uiso 1 1 calc R
C52 C 0.3479(4) -0.1726(13) 0.4690(5) 0.074(2) Uani 1 1 d U
H52A H 0.3458 -0.2745 0.4615 0.111 Uiso 1 1 calc R
H52B H 0.3216 -0.1240 0.4439 0.111 Uiso 1 1 calc R
H52C H 0.3445 -0.1547 0.5091 0.111 Uiso 1 1 calc R
C53 C 0.4594(3) -0.2078(8) 0.4947(3) 0.037(2) Uani 1 1 d GU
C54 C 0.5021(3) -0.1435(7) 0.5211(4) 0.051(3) Uani 1 1 d GU
H54A H 0.5064 -0.0444 0.5176 0.062 Uiso 1 1 calc R
C55 C 0.5386(3) -0.2242(10) 0.5529(4) 0.065(2) Uani 1 1 d GU
H55A H 0.5678 -0.1802 0.5710 0.078 Uiso 1 1 calc R
C56 C 0.5324(4) -0.3692(10) 0.5581(4) 0.091(6) Uani 1 1 d G
H56A H 0.5573 -0.4243 0.5798 0.110 Uiso 1 1 calc R
C57 C 0.4897(4) -0.4335(6) 0.5316(4) 0.085(5) Uani 1 1 d G
H57A H 0.4854 -0.5326 0.5352 0.102 Uiso 1 1 calc R
C58 C 0.4532(3) -0.3529(8) 0.4999(4) 0.065(4) Uani 1 1 d G
H58A H 0.4240 -0.3968 0.4818 0.078 Uiso 1 1 calc R
C121 C 0.1223(5) 0.2670(13) 0.1743(6) 0.047(3) Uiso 1 1 d .
H12A H 0.1499 0.2922 0.1531 0.057 Uiso 1 1 calc R
C122 C 0.1346(5) 0.3326(13) 0.2354(5) 0.062(4) Uani 1 1 d .
H12B H 0.1681 0.3069 0.2521 0.093 Uiso 1 1 calc R
H12C H 0.1116 0.2964 0.2598 0.093 Uiso 1 1 calc R
H12D H 0.1318 0.4358 0.2328 0.093 Uiso 1 1 calc R
C123 C 0.0766(5) 0.3358(16) 0.1429(7) 0.072(5) Uani 1 1 d .
H12E H 0.0654 0.2835 0.1075 0.108 Uiso 1 1 calc R
H12F H 0.0838 0.4338 0.1335 0.108 Uiso 1 1 calc R
H12G H 0.0508 0.3348 0.1673 0.108 Uiso 1 1 calc R
C161 C 0.2001(5) -0.2246(14) 0.1675(6) 0.053(3) Uani 1 1 d .
H16A H 0.2252 -0.1696 0.1503 0.064 Uiso 1 1 calc R
C162 C 0.1888(5) -0.3520(13) 0.1318(5) 0.058(4) Uani 1 1 d .
H16B H 0.2190 -0.4051 0.1300 0.086 Uiso 1 1 calc R
H16C H 0.1742 -0.3237 0.0930 0.086 Uiso 1 1 calc R
H16D H 0.1656 -0.4115 0.1487 0.086 Uiso 1 1 calc R
C163 C 0.2242(4) -0.2706(13) 0.2279(6) 0.048(3) Uani 1 1 d .
H16E H 0.2517 -0.3343 0.2247 0.072 Uiso 1 1 calc R
H16F H 0.2000 -0.3197 0.2472 0.072 Uiso 1 1 calc R
H16G H 0.2362 -0.1870 0.2502 0.072 Uiso 1 1 calc R
C421 C 0.4071(4) 0.2140(10) 0.3608(5) 0.029(2) Uani 1 1 d .
H42A H 0.3842 0.1595 0.3817 0.034 Uiso 1 1 calc R
C422 C 0.3790(5) 0.2619(12) 0.3021(6) 0.046(3) Uani 1 1 d .
H42B H 0.3661 0.1787 0.2800 0.069 Uiso 1 1 calc R
H42C H 0.4014 0.3133 0.2808 0.069 Uiso 1 1 calc R
H42D H 0.3519 0.3239 0.3083 0.069 Uiso 1 1 calc R
C423 C 0.4256(5) 0.3458(17) 0.3972(9) 0.093(6) Uani 1 1 d .
H42E H 0.4509 0.3170 0.4287 0.139 Uiso 1 1 calc R
H42F H 0.3981 0.3889 0.4128 0.139 Uiso 1 1 calc R
H42G H 0.4393 0.4145 0.3729 0.139 Uiso 1 1 calc R
C461 C 0.4869(4) -0.2740(13) 0.3561(5) 0.043(3) Uani 1 1 d .
H46A H 0.4593 -0.3015 0.3768 0.051 Uiso 1 1 calc R
C462 C 0.4767(5) -0.3327(12) 0.2957(6) 0.062(4) Uani 1 1 d .
H46B H 0.4725 -0.4354 0.2972 0.093 Uiso 1 1 calc R
H46C H 0.5043 -0.3109 0.2754 0.093 Uiso 1 1 calc R
H46D H 0.4468 -0.2897 0.2753 0.093 Uiso 1 1 calc R
C463 C 0.5353(5) -0.3353(15) 0.3894(6) 0.064(4) Uani 1 1 d .
H46E H 0.5314 -0.4369 0.3955 0.096 Uiso 1 1 calc R
H46F H 0.5429 -0.2877 0.4266 0.096 Uiso 1 1 calc R
H46G H 0.5621 -0.3197 0.3671 0.096 Uiso 1 1 calc R

loop_
_atom_site_aniso_label
_atom_site_aniso_U_11
_atom_site_aniso_U_22
_atom_site_aniso_U_33
_atom_site_aniso_U_23
_atom_site_aniso_U_13
_atom_site_aniso_U_12
Al1 0.0317(18) 0.0378(17) 0.0246(16) 0.0009(14) 0.0094(14) 0.0028(15)
Al2 0.0247(16) 0.0378(17) 0.0339(19) -0.0115(15) 0.0111(14) -0.0096(15)
Si1 0.0259(14) 0.0291(13) 0.0299(15) -0.0034(13) 0.0122(12) 0.0037(13)
Si2 0.055(2) 0.104(3) 0.033(2) 0.023(2) 0.0212(18) 0.042(2)
Si3 0.0325(18) 0.071(2) 0.042(2) 0.0256(18) 0.0043(15) -0.0016(17)
Si4 0.035(2) 0.114(3) 0.034(2) 0.023(2) 0.0151(16) 0.029(2)
O1 0.027(4) 0.080(6) 0.027(4) 0.004(4) 0.012(3) -0.005(4)
O2 0.045(5) 0.025(3) 0.025(4) 0.007(3) 0.010(3) 0.011(3)
O3 0.022(4) 0.046(4) 0.034(4) 0.006(4) -0.003(3) 0.012(3)
O4 0.023(4) 0.045(4) 0.033(4) -0.001(3) 0.005(3) -0.011(3)
O5 0.024(4) 0.047(4) 0.043(5) -0.007(4) 0.011(4) -0.004(3)
O6 0.026(4) 0.033(4) 0.037(4) 0.025(3) 0.006(3) 0.008(3)
N1 0.040(6) 0.066(7) 0.031(5) 0.007(5) 0.019(5) 0.004(5)
N2 0.013(4) 0.051(5) 0.028(5) 0.016(4) 0.004(3) 0.011(4)
C1 0.020(5) 0.098(9) 0.039(6) -0.013(6) -0.002(4) 0.013(5)
C2 0.079(4) 0.084(4) 0.053(3) 0.002(3) 0.014(4) 0.039(4)
C3 0.090(5) 0.088(5) 0.060(3) -0.004(4) 0.013(4) 0.038(4)
C4 0.083(4) 0.082(4) 0.059(3) 0.002(3) 0.012(3) 0.034(4)
C5 0.051(5) 0.015(4) 0.066(9) 0.013(5) 0.008(6) 0.016(4)
C6 0.044(6) 0.045(6) 0.109(13) 0.032(7) 0.030(7) 0.011(5)
C7 0.043(6) 0.049(6) 0.047(7) 0.006(6) 0.018(6) 0.012(5)
C8 0.012(4) 0.038(5) 0.053(7) 0.008(5) -0.003(4) 0.012(4)
C11 0.024(4) 0.059(5) 0.021(5) -0.021(5) -0.005(4) -0.001(4)
C12 0.025(5) 0.081(6) 0.031(6) 0.003(6) 0.003(5) 0.014(4)
C13 0.030(5) 0.064(5) 0.024(5) -0.004(6) 0.003(5) 0.013(5)
C14 0.034(5) 0.064(5) 0.043(7) -0.004(6) 0.002(5) 0.014(5)
C15 0.029(5) 0.049(5) 0.063(8) -0.042(5) 0.006(5) -0.010(4)
C16 0.033(5) 0.066(5) 0.019(5) -0.011(5) -0.002(4) 0.000(5)
C21 0.090(5) 0.085(5) 0.049(4) 0.007(4) 0.014(4) 0.048(4)
C22 0.072(4) 0.087(4) 0.051(4) 0.008(4) 0.021(4) 0.029(4)
C23 0.025(4) 0.057(5) 0.037(6) 0.004(5) 0.001(4) 0.000(4)
C24 0.042(5) 0.046(4) 0.034(6) -0.019(5) 0.011(4) 0.003(4)
C25 0.079(7) 0.058(6) 0.052(8) -0.008(6) 0.012(6) 0.035(5)
C26 0.060(6) 0.146(8) 0.012(5) -0.002(7) -0.007(5) 0.029(7)
C27 0.028(5) 0.135(8) 0.051(7) -0.048(7) -0.003(4) -0.009(6)
C28 0.026(5) 0.067(6) 0.079(9) -0.031(6) 0.029(5) -0.010(4)
C31 0.093(10) 0.033(4) 0.058(8) -0.008(4) 0.032(7) -0.026(5)
C32 0.115(10) 0.028(5) 0.080(6) -0.017(3) 0.021(8) -0.023(5)
C33 0.091(5) 0.083(5) 0.058(4) -0.008(4) 0.016(4) 0.031(4)
C34 0.090(4) 0.081(4) 0.058(3) 0.006(3) 0.009(4) 0.031(4)
C35 0.034(4) 0.089(9) 0.030(6) 0.025(6) 0.008(5) -0.003(5)
C36 0.049(6) 0.040(5) 0.064(9) -0.006(5) 0.022(6) -0.013(4)
C37 0.030(5) 0.053(6) 0.071(9) 0.024(7) 0.010(6) -0.013(4)
C38 0.030(6) 0.056(6) 0.049(7) 0.015(5) 0.020(5) -0.009(5)
C41 0.024(4) 0.053(4) 0.022(5) 0.024(5) 0.008(4) 0.010(4)
C42 0.022(5) 0.046(4) 0.048(7) -0.012(6) 0.003(5) 0.000(4)
C43 0.045(6) 0.061(6) 0.032(6) 0.019(5) 0.000(5) -0.010(4)
C44 0.024(5) 0.089(6) 0.045(7) -0.012(7) 0.012(5) -0.031(5)
C45 0.019(5) 0.086(6) 0.052(8) -0.010(7) 0.008(5) 0.000(5)
C46 0.029(5) 0.046(5) 0.015(5) -0.003(5) 0.001(4) 0.004(3)
C51 0.083(4) 0.088(4) 0.046(4) 0.004(4) 0.012(4) 0.043(4)
C52 0.075(4) 0.101(4) 0.049(4) 0.012(4) 0.018(3) 0.028(4)
C53 0.050(5) 0.051(6) 0.017(5) 0.003(4) 0.022(4) 0.003(5)
C54 0.062(7) 0.053(6) 0.036(6) 0.016(5) -0.002(5) 0.001(4)
C55 0.063(5) 0.088(5) 0.044(5) 0.001(5) 0.008(4) 0.038(4)
C56 0.135(14) 0.093(10) 0.048(9) 0.012(8) 0.019(9) 0.101(10)
C57 0.152(16) 0.066(9) 0.044(8) 0.028(7) 0.040(9) 0.007(10)
C58 0.103(11) 0.064(7) 0.029(7) 0.011(6) 0.015(7) -0.026(8)
C122 0.083(10) 0.074(9) 0.025(6) -0.010(6) -0.002(6) 0.022(8)
C123 0.053(8) 0.095(11) 0.080(10) 0.031(9) 0.048(8) 0.037(8)
C161 0.038(7) 0.066(8) 0.059(8) -0.007(7) 0.015(6) 0.003(6)
C162 0.071(8) 0.061(7) 0.042(7) -0.038(6) 0.013(6) -0.014(7)
C163 0.032(6) 0.052(7) 0.059(8) -0.019(6) 0.006(5) -0.013(5)
C421 0.030(5) 0.023(5) 0.029(5) -0.014(4) -0.006(4) -0.004(4)
C422 0.045(6) 0.042(6) 0.050(7) 0.015(6) 0.006(5) 0.009(5)
C423 0.032(7) 0.104(12) 0.143(16) -0.062(11) 0.012(8) 0.017(7)
C461 0.032(5) 0.064(6) 0.035(5) 0.011(4) 0.018(4) 0.017(4)
C462 0.074(9) 0.045(7) 0.079(10) 0.024(7) 0.049(8) 0.010(7)
C463 0.056(8) 0.079(10) 0.048(8) 0.011(7) -0.019(6) 0.035(8)

loop_
_atom_type_symbol
_atom_type_description
_atom_type_scat_dispersion_real
_atom_type_scat_dispersion_imag
_atom_type_scat_source
C C 0.0033 0.0016 'International Tables Vol C Tables 4.2.6.8 and 6.1.1.4'
H H 0.0000 0.0000 'International Tables Vol C Tables 4.2.6.8 and 6.1.1.4'
N N 0.0061 0.0033 'International Tables Vol C Tables 4.2.6.8 and 6.1.1.4'
O O 0.0106 0.0060 'International Tables Vol C Tables 4.2.6.8 and 6.1.1.4'
Al Al 0.0645 0.0514 'International Tables Vol C Tables 4.2.6.8 and 6.1.1.4'
Si Si 0.0817 0.0704 'International Tables Vol C Tables 4.2.6.8 and 6.1.1.4'

loop_
_geom_angle_atom_site_label_1
_geom_angle_atom_site_label_2
_geom_angle_atom_site_label_3
_geom_angle
O1 Al1 O4 114.8(4)
O1 Al1 O5 100.0(4)
O4 Al1 O5 97.8(4)
O1 Al1 C1 109.5(4)
O4 Al1 C1 124.1(5)
O5 Al1 C1 106.6(5)
O2 Al2 O3 114.6(4)
O2 Al2 O6 101.3(4)
O3 Al2 O6 101.0(3)
O2 Al2 C31 118.6(5)
O3 Al2 C31 116.6(5)
O6 Al2 C31 100.1(5)
O2 Si1 O1 113.2(4)
O2 Si1 N1 112.0(4)
O1 Si1 N1 105.7(4)
O2 Si1 H1 123(3)
O1 Si1 H1 104(3)
N1 Si1 H1 97(3)
N1 Si2 C21 114.5(6)
N1 Si2 C23 115.4(5)
C21 Si2 C23 110.3(5)
N1 Si2 C22 105.8(6)
C21 Si2 C22 108.1(5)
C23 Si2 C22 101.5(4)
O4 Si3 O3 112.1(4)
O4 Si3 N2 107.9(4)
O3 Si3 N2 114.2(5)
O4 Si3 H3 100(4)
O3 Si3 H3 113(4)
N2 Si3 H3 108(4)
N2 Si4 C52 112.6(5)
N2 Si4 C53 113.1(4)
C52 Si4 C53 114.0(5)
N2 Si4 C51 109.2(5)
C52 Si4 C51 107.8(6)
C53 Si4 C51 99.1(5)
Si1 O1 Al1 158.3(5)
Si1 O2 Al2 147.6(5)
Si3 O3 Al2 159.0(5)
Si3 O4 Al1 145.9(5)
C5 O5 C8 109.1(7)
C5 O5 Al1 130.4(6)
C8 O5 Al1 120.5(6)
C38 O6 C35 110.5(7)
C38 O6 Al2 122.9(6)
C35 O6 Al2 126.2(6)
C11 N1 Si2 118.2(7)
C11 N1 Si1 120.2(6)
Si2 N1 Si1 121.5(6)
C41 N2 Si3 120.6(6)
C41 N2 Si4 120.0(7)
Si3 N2 Si4 119.1(5)
C2 C1 Al1 115.7(9)
C2 C1 H1A 108.4
Al1 C1 H1A 108.4
C2 C1 H1B 108.4
Al1 C1 H1B 108.4
H1A C1 H1B 107.4
C1 C2 C4 103.4(11)
C1 C2 C3 103.3(11)
C4 C2 C3 108.6(12)
C1 C2 H2A 113.5
C4 C2 H2A 113.5
C3 C2 H2A 113.5
C2 C3 H3A 109.5
C2 C3 H3B 109.5
H3A C3 H3B 109.5
C2 C3 H3C 109.5
H3A C3 H3C 109.5
H3B C3 H3C 109.5
C2 C4 H4A 109.5
C2 C4 H4B 109.5
H4A C4 H4B 109.5
C2 C4 H4C 109.5
H4A C4 H4C 109.5
H4B C4 H4C 109.5
O5 C5 C6 105.8(9)
O5 C5 H5A 110.6
C6 C5 H5A 110.6
O5 C5 H5B 110.6
C6 C5 H5B 110.6
H5A C5 H5B 108.7
C5 C6 C7 100.6(10)
C5 C6 H6A 111.7
C7 C6 H6A 111.7
C5 C6 H6B 111.7
C7 C6 H6B 111.7
H6A C6 H6B 109.4
C8 C7 C6 105.6(9)
C8 C7 H7A 110.6
C6 C7 H7A 110.6
C8 C7 H7B 110.6
C6 C7 H7B 110.6
H7A C7 H7B 108.8
C7 C8 O5 101.5(8)
C7 C8 H8A 111.5
O5 C8 H8A 111.5
C7 C8 H8B 111.5
O5 C8 H8B 111.5
H8A C8 H8B 109.3
C12 C11 C16 120.0
C12 C11 N1 121.1(6)
C16 C11 N1 118.9(6)
C13 C12 C11 120.0
C13 C12 C121 117.6(7)
C11 C12 C121 122.1(7)
C12 C13 C14 120.0
C12 C13 H13A 120.0
C14 C13 H13A 120.0
C13 C14 C15 120.0
C13 C14 H14A 120.0
C15 C14 H14A 120.0
C16 C15 C14 120.0
C16 C15 H15A 120.0
C14 C15 H15A 120.0
C15 C16 C11 120.0
C15 C16 C161 115.1(7)
C11 C16 C161 124.9(7)
Si2 C21 H21A 109.5
Si2 C21 H21B 109.5
H21A C21 H21B 109.5
Si2 C21 H21C 109.5
H21A C21 H21C 109.5
H21B C21 H21C 109.5
Si2 C22 H22A 109.5
Si2 C22 H22B 109.5
H22A C22 H22B 109.5
Si2 C22 H22C 109.5
H22A C22 H22C 109.5
H22B C22 H22C 109.5
C24 C23 C28 120.0
C24 C23 Si2 121.7(5)
C28 C23 Si2 118.2(5)
C25 C24 C23 120.0
C25 C24 H24A 120.0
C23 C24 H24A 120.0
C24 C25 C26 120.0
C24 C25 H25A 120.0
C26 C25 H25A 120.0
C27 C26 C25 120.0
C27 C26 H26A 120.0
C25 C26 H26A 120.0
C28 C27 C26 120.0
C28 C27 H27A 120.0
C26 C27 H27A 120.0
C27 C28 C23 120.0
C27 C28 H28A 120.0
C23 C28 H28A 120.0
C32 C31 Al2 126.6(10)
C32 C31 H31A 105.7
Al2 C31 H31A 105.7
C32 C31 H31B 105.7
Al2 C31 H31B 105.7
H31A C31 H31B 106.1
C31 C32 C34 117.7(13)
C31 C32 C33 121.7(13)
C34 C32 C33 106.6(10)
C31 C32 H32A 102.6
C34 C32 H32A 102.6
C33 C32 H32A 102.6
C32 C33 H33A 109.5
C32 C33 H33B 109.5
H33A C33 H33B 109.5
C32 C33 H33C 109.5
H33A C33 H33C 109.5
H33B C33 H33C 109.5
C32 C34 H34A 109.5
C32 C34 H34B 109.5
H34A C34 H34B 109.5
C32 C34 H34C 109.5
H34A C34 H34C 109.5
H34B C34 H34C 109.5
O6 C35 C36 103.5(9)
O6 C35 H35A 111.1
C36 C35 H35A 111.0
O6 C35 H35B 111.1
C36 C35 H35B 111.1
H35A C35 H35B 109.0
C37 C36 C35 106.5(9)
C37 C36 H36A 110.4
C35 C36 H36A 110.4
C37 C36 H36B 110.4
C35 C36 H36B 110.4
H36A C36 H36B 108.6
C36 C37 C38 100.7(9)
C36 C37 H37A 111.6
C38 C37 H37A 111.6
C36 C37 H37B 111.6
C38 C37 H37B 111.6
H37A C37 H37B 109.4
O6 C38 C37 108.0(9)
O6 C38 H38A 110.1
C37 C38 H38A 110.1
O6 C38 H38B 110.1
C37 C38 H38B 110.1
H38A C38 H38B 108.4
C42 C41 C46 120.0
C42 C41 N2 120.6(6)
C46 C41 N2 119.4(6)
C43 C42 C41 120.0
C43 C42 C421 119.1(6)
C41 C42 C421 120.6(6)
C42 C43 C44 120.0
C42 C43 H43A 120.0
C44 C43 H43A 120.0
C45 C44 C43 120.0
C45 C44 H44A 120.0
C43 C44 H44A 120.0
C46 C45 C44 120.0
C46 C45 H45A 120.0
C44 C45 H45A 120.0
C45 C46 C41 120.0
C45 C46 C461 117.8(6)
C41 C46 C461 122.0(6)
Si4 C51 H51A 109.5
Si4 C51 H51B 109.5
H51A C51 H51B 109.5
Si4 C51 H51C 109.5
H51A C51 H51C 109.5
H51B C51 H51C 109.5
Si4 C52 H52A 109.5
Si4 C52 H52B 109.5
H52A C52 H52B 109.5
Si4 C52 H52C 109.5
H52A C52 H52C 109.5
H52B C52 H52C 109.5
C54 C53 C58 120.0
C54 C53 Si4 124.0(5)
C58 C53 Si4 115.8(5)
C55 C54 C53 120.0
C55 C54 H54A 120.0
C53 C54 H54A 120.0
C54 C55 C56 120.0
C54 C55 H55A 120.0
C56 C55 H55A 120.0
C57 C56 C55 120.0
C57 C56 H56A 120.0
C55 C56 H56A 120.0
C58 C57 C56 120.0
C58 C57 H57A 120.0
C56 C57 H57A 120.0
C57 C58 C53 120.0
C57 C58 H58A 120.0
C53 C58 H58A 120.0
C12 C121 C123 115.2(11)
C12 C121 C122 110.7(10)
C123 C121 C122 109.4(11)
C12 C121 H12A 107.0
C123 C121 H12A 107.0
C122 C121 H12A 107.0
C121 C122 H12B 109.5
C121 C122 H12C 109.5
H12B C122 H12C 109.5
C121 C122 H12D 109.5
H12B C122 H12D 109.5
H12C C122 H12D 109.5
C121 C123 H12E 109.5
C121 C123 H12F 109.5
H12E C123 H12F 109.5
C121 C123 H12G 109.5
H12E C123 H12G 109.5
H12F C123 H12G 109.5
C162 C161 C163 108.8(11)
C162 C161 C16 120.0(10)
C163 C161 C16 106.3(10)
C162 C161 H16A 107.1
C163 C161 H16A 107.0
C16 C161 H16A 107.0
C161 C162 H16B 109.5
C161 C162 H16C 109.5
H16B C162 H16C 109.5
C161 C162 H16D 109.5
H16B C162 H16D 109.5
H16C C162 H16D 109.5
C161 C163 H16E 109.5
C161 C163 H16F 109.5
H16E C163 H16F 109.5
C161 C163 H16G 109.5
H16E C163 H16G 109.5
H16F C163 H16G 109.5
C42 C421 C422 113.1(9)
C42 C421 C423 107.6(8)
C422 C421 C423 109.7(11)
C42 C421 H42A 108.8
C422 C421 H42A 108.8
C423 C421 H42A 108.8
C421 C422 H42B 109.5
C421 C422 H42C 109.5
H42B C422 H42C 109.5
C421 C422 H42D 109.5
H42B C422 H42D 109.5
H42C C422 H42D 109.5
C421 C423 H42E 109.5
C421 C423 H42F 109.5
H42E C423 H42F 109.5
C421 C423 H42G 109.5
H42E C423 H42G 109.5
H42F C423 H42G 109.5
C462 C461 C463 111.3(10)
C462 C461 C46 108.8(8)
C463 C461 C46 111.3(10)
C462 C461 H46A 108.5
C463 C461 H46A 108.5
C46 C461 H46A 108.5
C461 C462 H46B 109.5
C461 C462 H46C 109.5
H46B C462 H46C 109.5
C461 C462 H46D 109.5
H46B C462 H46D 109.5
H46C C462 H46D 109.5
C461 C463 H46E 109.5
C461 C463 H46F 109.5
H46E C463 H46F 109.5
C461 C463 H46G 109.5
H46E C463 H46G 109.5
H46F C463 H46G 109.5

loop_
_geom_bond_atom_site_label_1
_geom_bond_atom_site_label_2
_geom_bond_distance
Al1 O1 1.701(8)
Al1 O4 1.769(8)
Al1 O5 1.904(8)
Al1 C1 2.013(12)
Al2 O2 1.668(8)
Al2 O3 1.723(7)
Al2 O6 1.872(7)
Al2 C31 1.920(12)
Si1 O2 1.624(7)
Si1 O1 1.631(8)
Si1 N1 1.738(11)
Si1 H1 1.43(3)
Si2 N1 1.713(10)
Si2 C21 1.769(12)
Si2 C23 1.874(6)
Si2 C22 1.969(13)
Si3 O4 1.572(8)
Si3 O3 1.579(7)
Si3 N2 1.753(9)
Si3 H3 1.45(3)
Si4 N2 1.762(10)
Si4 C52 1.772(12)
Si4 C53 1.885(7)
Si4 C51 1.989(12)
O5 C5 1.448(12)
O5 C8 1.541(11)
O6 C38 1.383(12)
O6 C35 1.462(13)
N1 C11 1.488(11)
N2 C41 1.434(10)
C1 C2 1.520(15)
C1 H1A 0.9900
C1 H1B 0.9900
C2 C4 1.573(18)
C2 C3 1.602(18)
C2 H2A 1.0000
C3 H3A 0.9800
C3 H3B 0.9800
C3 H3C 0.9800
C4 H4A 0.9800
C4 H4B 0.9800
C4 H4C 0.9800
C5 C6 1.462(17)
C5 H5A 0.9900
C5 H5B 0.9900
C6 C7 1.547(15)
C6 H6A 0.9900
C6 H6B 0.9900
C7 C8 1.452(15)
C7 H7A 0.9900
C7 H7B 0.9900
C8 H8A 0.9900
C8 H8B 0.9900
C11 C12 1.3900
C11 C16 1.3900
C12 C13 1.3900
C12 C121 1.493(13)
C13 C14 1.3900
C13 H13A 0.9500
C14 C15 1.3900
C14 H14A 0.9500
C15 C16 1.3900
C15 H15A 0.9500
C16 C161 1.554(13)
C21 H21A 0.9800
C21 H21B 0.9800
C21 H21C 0.9800
C22 H22A 0.9800
C22 H22B 0.9800
C22 H22C 0.9800
C23 C24 1.3900
C23 C28 1.3900
C24 C25 1.3900
C24 H24A 0.9500
C25 C26 1.3900
C25 H25A 0.9500
C26 C27 1.3900
C26 H26A 0.9500
C27 C28 1.3900
C27 H27A 0.9500
C28 H28A 0.9500
C31 C32 1.456(16)
C31 H31A 0.9900
C31 H31B 0.9900
C32 C34 1.495(18)
C32 C33 1.499(17)
C32 H32A 1.0000
C33 H33A 0.9800
C33 H33B 0.9800
C33 H33C 0.9800
C34 H34A 0.9800
C34 H34B 0.9800
C34 H34C 0.9800
C35 C36 1.527(15)
C35 H35A 0.9900
C35 H35B 0.9900
C36 C37 1.458(15)
C36 H36A 0.9900
C36 H36B 0.9900
C37 C38 1.559(14)
C37 H37A 0.9900
C37 H37B 0.9900
C38 H38A 0.9900
C38 H38B 0.9900
C41 C42 1.3900
C41 C46 1.3900
C42 C43 1.3900
C42 C421 1.530(11)
C43 C44 1.3900
C43 H43A 0.9500
C44 C45 1.3900
C44 H44A 0.9500
C45 C46 1.3900
C45 H45A 0.9500
C46 C461 1.574(13)
C51 H51A 0.9800
C51 H51B 0.9800
C51 H51C 0.9800
C52 H52A 0.9800
C52 H52B 0.9800
C52 H52C 0.9800
C53 C54 1.3900
C53 C58 1.3900
C54 C55 1.3900
C54 H54A 0.9500
C55 C56 1.3900
C55 H55A 0.9500
C56 C57 1.3900
C56 H56A 0.9500
C57 C58 1.3900
C57 H57A 0.9500
C58 H58A 0.9500
C121 C123 1.514(17)
C121 C122 1.559(17)
C121 H12A 1.0000
C122 H12B 0.9800
C122 H12C 0.9800
C122 H12D 0.9800
C123 H12E 0.9800
C123 H12F 0.9800
C123 H12G 0.9800
C161 C162 1.476(17)
C161 C163 1.542(19)
C161 H16A 1.0000
C162 H16B 0.9800
C162 H16C 0.9800
C162 H16D 0.9800
C163 H16E 0.9800
C163 H16F 0.9800
C163 H16G 0.9800
C421 C422 1.551(16)
C421 C423 1.555(17)
C421 H42A 1.0000
C422 H42B 0.9800
C422 H42C 0.9800
C422 H42D 0.9800
C423 H42E 0.9800
C423 H42F 0.9800
C423 H42G 0.9800
C461 C462 1.517(19)
C461 C463 1.557(15)
C461 H46A 1.0000
C462 H46B 0.9800
C462 H46C 0.9800
C462 H46D 0.9800
C463 H46E 0.9800
C463 H46F 0.9800
C463 H46G 0.9800
